data_7046715
loop_
_publ_author_name
'Beament, James'
'Kociok-K\"ohn, Gabriele'
'Jones, Matthew D.'
'Buchard, Antoine'

_publ_section_title
;
 Bipyrrolidine salan alkoxide complexes of lanthanides: synthesis,
 characterisation, activity in the polymerisation of lactide and
 mechanistic investigation by DOSY NMR.
;
_journal_issue 27
_journal_name_full 'Dalton transactions (Cambridge, England : 2003)'
_journal_page_first 9164
_journal_page_last 9172
_journal_paper_doi 10.1039/c8dt02108b
_journal_volume 47
_journal_year 2018
_chemical_formula_sum 'C65 H82 N4 O6 Yb2'
_chemical_formula_weight 1361.42
_space_group_crystal_system monoclinic
_space_group_IT_number 15
_space_group_name_Hall '-C 2yc'
_space_group_name_H-M_alt 'C 1 2/c 1'
_symmetry_space_group_name_Hall '-C 2yc'
_symmetry_space_group_name_H-M 'C 1 2/c 1'
_atom_sites_solution_hydrogens geom
_audit_creation_method SHELXL-2014/7
_audit_update_record
;
2018-05-18 deposited with the CCDC.
2018-06-19 downloaded from the CCDC.
;
_cell_angle_alpha 90
_cell_angle_beta 120.374(2)
_cell_angle_gamma 90
_cell_formula_units_Z 4
_cell_length_a 24.3739(4)
_cell_length_b 11.55720(10)
_cell_length_c 24.3550(4)
_cell_measurement_reflns_used 23505
_cell_measurement_temperature 150(2)
_cell_measurement_theta_max 73.0350
_cell_measurement_theta_min 4.0570
_cell_volume 5918.99(19)
_computing_cell_refinement 'CrysAlisPro 1.171.38.41 (Rigaku OD, 2015)'
_computing_data_collection 'CrysAlisPro 1.171.38.41 (Rigaku OD, 2015)'
_computing_data_reduction 'CrysAlisPro 1.171.38.41 (Rigaku OD, 2015)'
_computing_molecular_graphics 'ORTEP3 for Windows - Farrugia, L. J. J. Appl. Crystallogr. 1997, 30, 565'
_computing_publication_material
;
 'WinGX publication routines, Farrugia, 
 L. J., J. Appl. Crystallogr., 1999, 32, 837-838
;
_computing_structure_refinement
;
 SHELXL-2014/8 (Sheldrick, 2014)
 Sheldrick GM (2008) Acta Crystallogr A64:112-122 and 
 C. B. H\"ubschle, G. M. Sheldrick and B. Dittrich
 ShelXle: a Qt graphical user interface for SHELXL
 J. Appl. Cryst., 44, (2011) 1281-1284.
;
_computing_structure_solution
; 
 SHELXT
 Sheldrick, G. M. (2008). Acta Cryst. A64, 112-122.
;
_diffrn_ambient_environment N~2~
_diffrn_ambient_temperature 150.00(10)
_diffrn_detector 'CCD plate'
_diffrn_detector_area_resol_mean 8.1150
_diffrn_detector_type EosS2
_diffrn_measured_fraction_theta_full 1.000
_diffrn_measured_fraction_theta_max 0.995
_diffrn_measurement_device 'four-circle diffractometer'
_diffrn_measurement_device_type 'SuperNova, Dual, Cu at zero, EosS2'
_diffrn_measurement_method '\w scans'
_diffrn_radiation_monochromator mirror
_diffrn_radiation_probe x-ray
_diffrn_radiation_type 'Cu K\a'
_diffrn_radiation_wavelength 1.54184
_diffrn_reflns_av_unetI/netI 0.0133
_diffrn_reflns_Laue_measured_fraction_full 1.000
_diffrn_reflns_Laue_measured_fraction_max 0.995
_diffrn_reflns_limit_h_max 30
_diffrn_reflns_limit_h_min -30
_diffrn_reflns_limit_k_max 14
_diffrn_reflns_limit_k_min -14
_diffrn_reflns_limit_l_max 30
_diffrn_reflns_limit_l_min -26
_diffrn_reflns_number 10339
_diffrn_reflns_point_group_measured_fraction_full 1.000
_diffrn_reflns_point_group_measured_fraction_max 0.995
_diffrn_reflns_theta_full 67.684
_diffrn_reflns_theta_max 73.092
_diffrn_reflns_theta_min 4.183
_diffrn_source 'micro-focus sealed X-ray tube'
_diffrn_source_type 'SuperNova (Cu) X-ray Source'
_exptl_absorpt_coefficient_mu 6.110
_exptl_absorpt_correction_T_max 0.932
_exptl_absorpt_correction_T_min 0.850
_exptl_absorpt_correction_type analytical
_exptl_absorpt_process_details
;
CrysAlisPro 1.171.38.43 (Rigaku Oxford Diffraction, 2015)
Analytical numeric absorption correction using a multifaceted crystal
            model based on expressions derived by R.C. Clark & J.S. Reid.
(Clark, R. C. & Reid, J. S. (1995). Acta Cryst. A51, 887-897)
Empirical absorption correction using spherical harmonics,
 implemented in SCALE3 ABSPACK scaling algorithm.
;
_exptl_crystal_colour colourless
_exptl_crystal_density_diffrn 1.528
_exptl_crystal_description block
_exptl_crystal_F_000 2752
_exptl_crystal_size_max 0.300
_exptl_crystal_size_mid 0.250
_exptl_crystal_size_min 0.200
_refine_diff_density_max 1.282
_refine_diff_density_min -1.997
_refine_diff_density_rms 0.306
_refine_ls_extinction_method none
_refine_ls_goodness_of_fit_ref 1.273
_refine_ls_hydrogen_treatment constr
_refine_ls_matrix_type full
_refine_ls_number_parameters 368
_refine_ls_number_reflns 10339
_refine_ls_number_restraints 10
_refine_ls_restrained_S_all 1.273
_refine_ls_R_factor_all 0.0438
_refine_ls_R_factor_gt 0.0394
_refine_ls_shift/su_max 0.002
_refine_ls_shift/su_mean 0.000
_refine_ls_structure_factor_coef Fsqd
_refine_ls_weighting_details 'w=1/[\s^2^(Fo^2^)+(0.0870P)^2^+7.4484P] where P=(Fo^2^+2Fc^2^)/3'
_refine_ls_weighting_scheme calc
_refine_ls_wR_factor_gt 0.1311
_refine_ls_wR_factor_ref 0.1374
_reflns_Friedel_coverage 0.000
_reflns_number_gt 9414
_reflns_number_total 10339
_reflns_threshold_expression 'I > 2\s(I)'
_cod_data_source_file c8dt02108b2.cif
_cod_data_source_block YbMe2OiPr
_cod_depositor_comments 'Adding full bibliography for 7046715--7046721.cif.'
_cod_original_cell_volume 5918.98(18)
_cod_database_code 7046715
_shelx_shelxl_version_number 2014/7
_shelx_space_group_comment
;
The symmetry employed for this shelxl refinement is uniquely defined
by the following loop, which should always be used as a source of
symmetry information in preference to the above space-group names.
They are only intended as comments.
;
_shelx_estimated_absorpt_t_min 0.262
_shelx_estimated_absorpt_t_max 0.375
_twin_special_details
;
Component 2 rotated by 0.8827\% 
 around [0.57 0.06 -0.82] (reciprocal) or [0.26 0.36 -0.90] (direct)
;

loop_
_space_group_symop_operation_xyz
'x, y, z'
'-x, y, -z+1/2'
'x+1/2, y+1/2, z'
'-x+1/2, y+1/2, -z+1/2'
'-x, -y, -z'
'x, -y, z-1/2'
'-x+1/2, -y+1/2, -z'
'x+1/2, -y+1/2, z-1/2'

loop_
_atom_site_label
_atom_site_type_symbol
_atom_site_fract_x
_atom_site_fract_y
_atom_site_fract_z
_atom_site_U_iso_or_equiv
_atom_site_adp_type
_atom_site_occupancy
_atom_site_site_symmetry_order
_atom_site_calc_flag
_atom_site_refinement_flags_posn
_atom_site_refinement_flags_adp
_atom_site_refinement_flags_occupancy
Yb1 Yb 0.92792(2) 0.04140(2) 1.00222(2) 0.02000(12) Uani 1 1 d . . .
O1 O 0.89661(15) 0.1690(3) 0.93047(15) 0.0279(7) Uani 1 1 d . . .
O2 O 1.02974(14) 0.0919(2) 1.03315(14) 0.0215(6) Uani 1 1 d . . .
O3 O 0.84870(16) -0.0552(3) 0.97633(17) 0.0305(7) Uani 1 1 d . . .
N1 N 0.89857(16) 0.1971(3) 1.05394(16) 0.0203(7) Uani 1 1 d . . .
N2 N 0.98446(16) -0.0008(3) 1.12044(17) 0.0218(7) Uani 1 1 d . . .
C1 C 0.8596(2) 0.2612(4) 0.9139(2) 0.0243(8) Uani 1 1 d . . .
C2 C 0.8189(2) 0.2891(4) 0.8487(2) 0.0272(9) Uani 1 1 d . . .
C3 C 0.7798(2) 0.3854(4) 0.8326(2) 0.0275(9) Uani 1 1 d . . .
H3 H 0.7520 0.4025 0.7888 0.033 Uiso 1 1 calc R U .
C4 C 0.7797(2) 0.4580(3) 0.8781(2) 0.0258(10) Uani 1 1 d . . .
C5 C 0.8195(2) 0.4306(4) 0.9413(2) 0.0255(9) Uani 1 1 d . . .
H5 H 0.8196 0.4786 0.9730 0.031 Uiso 1 1 calc R U .
C6 C 0.8597(2) 0.3344(4) 0.9601(2) 0.0247(9) Uani 1 1 d . . .
C7 C 0.8202(2) 0.2146(5) 0.7989(2) 0.0348(11) Uani 1 1 d . . .
H7A H 0.8611 0.2245 0.8007 0.052 Uiso 1 1 calc R U .
H7B H 0.7856 0.2375 0.7567 0.052 Uiso 1 1 calc R U .
H7C H 0.8149 0.1333 0.8067 0.052 Uiso 1 1 calc R U .
C8 C 0.7398(2) 0.5666(4) 0.8587(3) 0.0329(11) Uani 1 1 d . . .
H8A H 0.7642 0.6309 0.8554 0.049 Uiso 1 1 calc R U .
H8B H 0.7280 0.5850 0.8907 0.049 Uiso 1 1 calc R U .
H8C H 0.7012 0.5543 0.8174 0.049 Uiso 1 1 calc R U .
C9 C 0.9067(2) 0.3122(4) 1.0293(2) 0.0230(8) Uani 1 1 d . . .
H9A H 0.9028 0.3748 1.0549 0.028 Uiso 1 1 calc R U .
H9B H 0.9502 0.3161 1.0359 0.028 Uiso 1 1 calc R U .
C10 C 0.8338(2) 0.1894(4) 1.0455(2) 0.0257(9) Uani 1 1 d . . .
H10A H 0.8224 0.1076 1.0469 0.031 Uiso 1 1 calc R U .
H10B H 0.8020 0.2229 1.0040 0.031 Uiso 1 1 calc R U .
C11 C 0.8356(2) 0.2580(4) 1.1005(2) 0.0296(10) Uani 1 1 d . . .
H11A H 0.8114 0.2172 1.1173 0.036 Uiso 1 1 calc R U .
H11B H 0.8171 0.3361 1.0861 0.036 Uiso 1 1 calc R U .
C12 C 0.9068(2) 0.2662(4) 1.1520(2) 0.0257(9) Uani 1 1 d . . .
H12A H 0.9210 0.3479 1.1598 0.031 Uiso 1 1 calc R U .
H12B H 0.9146 0.2315 1.1925 0.031 Uiso 1 1 calc R U .
C13 C 0.94226(19) 0.1979(3) 1.12470(19) 0.0205(8) Uani 1 1 d . . .
H13 H 0.9816 0.2415 1.1345 0.025 Uiso 1 1 calc R U .
C14 C 0.9618(2) 0.0762(4) 1.1547(2) 0.0211(8) Uani 1 1 d . . .
H14 H 0.9987 0.0873 1.1987 0.025 Uiso 1 1 calc R U .
C15 C 0.9119(2) 0.0043(5) 1.1613(3) 0.0316(10) Uani 1 1 d . . .
H15A H 0.9266 -0.0109 1.2067 0.038 Uiso 1 1 calc R U .
H15B H 0.8708 0.0458 1.1421 0.038 Uiso 1 1 calc R U .
C16 C 0.9050(3) -0.1079(5) 1.1263(3) 0.0478(14) Uani 1 1 d . . .
H16A H 0.8975 -0.1736 1.1477 0.057 Uiso 1 1 calc R U .
H16B H 0.8694 -0.1034 1.0818 0.057 Uiso 1 1 calc R U .
C17 C 0.9668(2) -0.1210(4) 1.1285(2) 0.0315(10) Uani 1 1 d . . .
H17A H 0.9622 -0.1719 1.0938 0.038 Uiso 1 1 calc R U .
H17B H 0.9994 -0.1540 1.1698 0.038 Uiso 1 1 calc R U .
C18 C 1.0551(2) 0.0043(4) 1.1496(2) 0.0244(9) Uani 1 1 d . . .
H18A H 1.0684 -0.0535 1.1287 0.029 Uiso 1 1 calc R U .
H18B H 1.0754 -0.0163 1.1953 0.029 Uiso 1 1 calc R U .
C19 C 1.07769(19) 0.1215(4) 1.1436(2) 0.0244(9) Uani 1 1 d . . .
C20 C 1.1119(2) 0.1927(4) 1.1973(2) 0.0287(9) Uani 1 1 d . . .
H20 H 1.1240 0.1634 1.2383 0.034 Uiso 1 1 calc R U .
C21 C 1.1284(2) 0.3047(5) 1.1914(2) 0.0323(10) Uani 1 1 d . . .
C22 C 1.1103(2) 0.3453(4) 1.1311(2) 0.0304(10) Uani 1 1 d . . .
H22 H 1.1205 0.4227 1.1266 0.037 Uiso 1 1 calc R U .
C23 C 1.0775(2) 0.2768(4) 1.0765(2) 0.0262(9) Uani 1 1 d . . .
C24 C 1.06211(18) 0.1632(4) 1.0839(2) 0.0216(8) Uani 1 1 d . . .
C25 C 1.1645(3) 0.3798(5) 1.2502(3) 0.0432(13) Uani 1 1 d . . .
H25A H 1.1352 0.4077 1.2638 0.065 Uiso 1 1 calc R U .
H25B H 1.1832 0.4459 1.2404 0.065 Uiso 1 1 calc R U .
H25C H 1.1984 0.3342 1.2846 0.065 Uiso 1 1 calc R U .
C26 C 1.0589(2) 0.3215(4) 1.0112(2) 0.0314(10) Uani 1 1 d . . .
H26A H 1.0636 0.4059 1.0128 0.047 Uiso 1 1 calc R U .
H26B H 1.0145 0.3010 0.9812 0.047 Uiso 1 1 calc R U .
H26C H 1.0864 0.2868 0.9972 0.047 Uiso 1 1 calc R U .
C27 C 0.7950(2) -0.1214(4) 0.9384(2) 0.0323(10) Uani 1 1 d . . .
H27 H 0.8079 -0.2047 0.9451 0.039 Uiso 1 1 calc R U .
C28 C 0.7681(3) -0.0937(6) 0.8688(3) 0.0473(14) Uani 1 1 d . . .
H28A H 0.7560 -0.0118 0.8613 0.071 Uiso 1 1 calc R U .
H28B H 0.7306 -0.1418 0.8430 0.071 Uiso 1 1 calc R U .
H28C H 0.8003 -0.1093 0.8570 0.071 Uiso 1 1 calc R U .
C29 C 0.7459(3) -0.1042(6) 0.9580(3) 0.0491(14) Uani 1 1 d . . .
H29A H 0.7649 -0.1210 1.0035 0.074 Uiso 1 1 calc R U .
H29B H 0.7099 -0.1564 0.9334 0.074 Uiso 1 1 calc R U .
H29C H 0.7310 -0.0239 0.9498 0.074 Uiso 1 1 calc R U .
C30 C 0.9437(5) 0.5884(7) 1.2166(7) 0.090(3) Uani 1 1 d D . .
C31 C 0.9483(10) 0.5896(13) 1.1607(10) 0.106(8) Uani 0.5 1 d D . P
C32 C 1.0094(8) 0.5834(9) 1.1668(8) 0.119(5) Uani 1 1 d D . .
C33 C 1.0625(11) 0.5985(18) 1.2288(8) 0.159(18) Uani 0.5 1 d D . P
C34 C 1.0065(6) 0.5848(10) 1.2267(9) 0.080(6) Uani 0.5 1 d . . P

loop_
_atom_site_aniso_label
_atom_site_aniso_U_11
_atom_site_aniso_U_22
_atom_site_aniso_U_33
_atom_site_aniso_U_23
_atom_site_aniso_U_13
_atom_site_aniso_U_12
Yb1 0.02261(16) 0.02263(17) 0.01594(16) -0.00280(7) 0.01060(11) -0.00082(7)
O1 0.0340(16) 0.0305(15) 0.0208(15) 0.0009(12) 0.0152(13) 0.0073(13)
O2 0.0248(14) 0.0243(14) 0.0177(14) -0.0062(11) 0.0124(11) -0.0035(11)
O3 0.0264(16) 0.0353(17) 0.0292(19) -0.0082(13) 0.0135(14) -0.0085(12)
N1 0.0207(16) 0.0237(16) 0.0171(17) -0.0014(13) 0.0100(13) -0.0010(12)
N2 0.0231(17) 0.0230(17) 0.0202(17) -0.0028(13) 0.0116(14) -0.0013(13)
C1 0.028(2) 0.027(2) 0.021(2) 0.0015(16) 0.0138(17) -0.0002(16)
C2 0.031(2) 0.029(2) 0.023(2) 0.0016(17) 0.0140(18) -0.0007(17)
C3 0.026(2) 0.031(2) 0.024(2) 0.0063(17) 0.0115(17) -0.0014(17)
C4 0.026(2) 0.026(2) 0.029(3) 0.0037(15) 0.0161(19) -0.0014(15)
C5 0.027(2) 0.0232(19) 0.029(2) -0.0007(17) 0.0166(18) -0.0015(17)
C6 0.026(2) 0.025(2) 0.023(2) 0.0007(16) 0.0127(17) -0.0019(16)
C7 0.042(3) 0.038(2) 0.023(2) 0.0013(19) 0.016(2) 0.008(2)
C8 0.034(2) 0.029(2) 0.036(3) 0.006(2) 0.018(2) 0.0033(19)
C9 0.027(2) 0.0225(19) 0.021(2) -0.0014(15) 0.0132(17) -0.0027(15)
C10 0.0219(19) 0.033(2) 0.025(2) -0.0010(17) 0.0138(17) -0.0025(16)
C11 0.025(2) 0.037(2) 0.033(2) -0.0030(19) 0.0196(18) 0.0017(17)
C12 0.034(2) 0.027(2) 0.021(2) -0.0037(16) 0.0175(18) 0.0029(17)
C13 0.0239(18) 0.0239(19) 0.0161(19) -0.0032(15) 0.0118(16) -0.0034(15)
C14 0.0269(19) 0.0243(19) 0.017(2) -0.0027(15) 0.0152(16) 0.0003(16)
C15 0.033(2) 0.033(3) 0.032(3) 0.001(2) 0.020(2) -0.007(2)
C16 0.052(3) 0.041(3) 0.054(4) -0.001(3) 0.029(3) -0.010(2)
C17 0.044(3) 0.023(2) 0.030(2) -0.0008(18) 0.020(2) -0.0039(18)
C18 0.024(2) 0.030(2) 0.020(2) 0.0004(17) 0.0112(17) 0.0062(17)
C19 0.0216(18) 0.033(2) 0.020(2) -0.0061(17) 0.0115(16) 0.0013(16)
C20 0.025(2) 0.043(3) 0.021(2) -0.0109(18) 0.0143(17) -0.0069(18)
C21 0.025(2) 0.044(3) 0.031(2) -0.018(2) 0.0160(19) -0.0100(18)
C22 0.029(2) 0.028(2) 0.040(3) -0.0140(19) 0.022(2) -0.0099(17)
C23 0.0244(19) 0.030(2) 0.028(2) -0.0087(18) 0.0161(17) -0.0056(16)
C24 0.0179(17) 0.027(2) 0.023(2) -0.0092(16) 0.0129(16) -0.0024(15)
C25 0.042(3) 0.051(3) 0.037(3) -0.024(3) 0.021(2) -0.018(2)
C26 0.039(2) 0.026(2) 0.033(3) -0.0033(18) 0.022(2) -0.0074(18)
C27 0.026(2) 0.030(2) 0.032(2) -0.0044(19) 0.0084(18) -0.0039(17)
C28 0.035(3) 0.066(4) 0.030(3) -0.005(2) 0.008(2) -0.001(2)
C29 0.038(3) 0.062(4) 0.052(4) -0.007(3) 0.026(3) -0.013(3)
C30 0.077(6) 0.037(4) 0.133(10) -0.008(5) 0.036(6) -0.002(4)
C31 0.15(2) 0.023(7) 0.14(2) 0.020(9) 0.067(17) 0.005(9)
C32 0.173(14) 0.055(6) 0.162(14) 0.020(7) 0.110(12) 0.018(7)
C33 0.093(17) 0.055(12) 0.32(5) 0.06(2) 0.10(3) 0.011(11)
C34 0.090(12) 0.020(5) 0.088(13) -0.003(6) 0.014(11) 0.012(6)

loop_
_atom_type_symbol
_atom_type_description
_atom_type_scat_dispersion_real
_atom_type_scat_dispersion_imag
_atom_type_scat_source
C C 0.0181 0.0091 'International Tables Vol C Tables 4.2.6.8 and 6.1.1.4'
H H 0.0000 0.0000 'International Tables Vol C Tables 4.2.6.8 and 6.1.1.4'
N N 0.0311 0.0180 'International Tables Vol C Tables 4.2.6.8 and 6.1.1.4'
O O 0.0492 0.0322 'International Tables Vol C Tables 4.2.6.8 and 6.1.1.4'
Yb Yb -7.2108 4.4329 'International Tables Vol C Tables 4.2.6.8 and 6.1.1.4'

loop_
_geom_angle_atom_site_label_1
_geom_angle_atom_site_label_2
_geom_angle_atom_site_label_3
_geom_angle
_geom_angle_site_symmetry_1
_geom_angle_site_symmetry_3
O3 Yb1 O1 103.72(14) . .
O3 Yb1 O2 93.03(13) . 5_757
O1 Yb1 O2 101.80(12) . 5_757
O3 Yb1 O2 161.54(13) . .
O1 Yb1 O2 88.41(12) . .
O2 Yb1 O2 70.61(12) 5_757 .
O3 Yb1 N1 94.73(13) . .
O1 Yb1 N1 80.73(12) . .
O2 Yb1 N1 171.02(11) 5_757 .
O2 Yb1 N1 101.01(10) . .
O3 Yb1 N2 97.60(13) . .
O1 Yb1 N2 146.76(12) . .
O2 Yb1 N2 102.22(11) 5_757 .
O2 Yb1 N2 78.33(11) . .
N1 Yb1 N2 72.28(12) . .
O3 Yb1 C24 162.56(14) . .
O1 Yb1 C24 92.05(12) . .
O2 Yb1 C24 90.96(10) 5_757 .
O2 Yb1 C24 21.90(11) . .
N1 Yb1 C24 80.31(11) . .
N2 Yb1 C24 64.96(12) . .
O3 Yb1 C1 97.91(13) . .
O1 Yb1 C1 16.61(12) . .
O2 Yb1 C1 117.96(11) 5_757 .
O2 Yb1 C1 97.39(11) . .
N1 Yb1 C1 65.36(11) . .
N2 Yb1 C1 135.78(12) . .
C24 Yb1 C1 95.18(11) . .
O3 Yb1 Yb1 128.03(10) . 5_757
O1 Yb1 Yb1 96.18(9) . 5_757
O2 Yb1 Yb1 35.50(7) 5_757 5_757
O2 Yb1 Yb1 35.11(7) . 5_757
N1 Yb1 Yb1 136.04(8) . 5_757
N2 Yb1 Yb1 90.26(8) . 5_757
C24 Yb1 Yb1 55.87(7) . 5_757
C1 Yb1 Yb1 111.41(8) . 5_757
C1 O1 Yb1 136.2(3) . .
C24 O2 Yb1 126.5(2) . 5_757
C24 O2 Yb1 119.4(2) . .
Yb1 O2 Yb1 109.39(11) 5_757 .
C27 O3 Yb1 159.3(4) . .
C10 N1 C13 104.3(3) . .
C10 N1 C9 109.9(3) . .
C13 N1 C9 106.9(3) . .
C10 N1 Yb1 116.2(2) . .
C13 N1 Yb1 111.5(2) . .
C9 N1 Yb1 107.8(2) . .
C18 N2 C17 108.3(4) . .
C18 N2 C14 111.7(3) . .
C17 N2 C14 105.4(3) . .
C18 N2 Yb1 111.5(3) . .
C17 N2 Yb1 107.5(3) . .
C14 N2 Yb1 112.0(2) . .
O1 C1 C6 121.1(4) . .
O1 C1 C2 120.5(4) . .
C6 C1 C2 118.4(4) . .
O1 C1 Yb1 27.2(2) . .
C6 C1 Yb1 98.6(3) . .
C2 C1 Yb1 139.8(3) . .
C3 C2 C1 119.4(4) . .
C3 C2 C7 121.5(4) . .
C1 C2 C7 119.1(4) . .
C2 C3 C4 122.4(4) . .
C5 C4 C3 117.9(4) . .
C5 C4 C8 121.2(5) . .
C3 C4 C8 120.8(5) . .
C4 C5 C6 122.0(4) . .
C5 C6 C1 119.9(4) . .
C5 C6 C9 120.9(4) . .
C1 C6 C9 119.0(4) . .
C6 C9 N1 114.5(3) . .
N1 C10 C11 106.8(3) . .
C10 C11 C12 105.3(3) . .
C13 C12 C11 105.2(3) . .
N1 C13 C14 114.1(3) . .
N1 C13 C12 105.7(3) . .
C14 C13 C12 111.5(3) . .
N2 C14 C13 112.8(3) . .
N2 C14 C15 105.5(4) . .
C13 C14 C15 118.0(4) . .
C16 C15 C14 105.8(4) . .
C17 C16 C15 104.1(4) . .
C16 C17 N2 104.8(4) . .
N2 C18 C19 112.5(4) . .
C24 C19 C20 119.3(4) . .
C24 C19 C18 119.7(4) . .
C20 C19 C18 120.9(4) . .
C21 C20 C19 121.1(5) . .
C20 C21 C22 118.3(4) . .
C20 C21 C25 119.8(5) . .
C22 C21 C25 122.0(5) . .
C21 C22 C23 122.6(5) . .
C22 C23 C24 118.0(4) . .
C22 C23 C26 122.0(4) . .
C24 C23 C26 120.0(4) . .
O2 C24 C19 117.9(4) . .
O2 C24 C23 121.4(4) . .
C19 C24 C23 120.6(4) . .
O2 C24 Yb1 38.67(17) . .
C19 C24 Yb1 98.7(3) . .
C23 C24 Yb1 126.4(3) . .
O3 C27 C29 110.3(4) . .
O3 C27 C28 110.9(4) . .
C29 C27 C28 111.3(5) . .
C34 C30 C33 59.4(13) 2_757 2_757
C34 C30 C34 58.0(16) 2_757 .
C33 C30 C34 117.2(15) 2_757 .
C34 C30 C31 122.3(18) 2_757 .
C33 C30 C31 174.5(12) 2_757 .
C34 C30 C31 64.3(12) . .
C32 C31 C30 119.0(16) . .
C32 C31 C34 61.2(13) . .
C30 C31 C34 57.8(7) . .
C33 C32 C31 116.8(16) . .
C33 C32 C34 55.1(12) . .
C31 C32 C34 62.5(13) . .
C34 C33 C32 65.4(13) . .
C34 C33 C30 55.9(12) . 2_757
C32 C33 C30 121.0(18) . 2_757
C30 C34 C34 65.7(14) 2_757 2_757
C30 C34 C33 64.7(9) 2_757 .
C34 C34 C33 130.0(18) 2_757 .
C30 C34 C30 121.9(16) 2_757 .
C34 C34 C30 56.3(10) 2_757 .
C33 C34 C30 169.3(15) . .
C30 C34 C32 123.9(15) 2_757 .
C34 C34 C32 170.4(18) 2_757 .
C33 C34 C32 59.5(9) . .
C30 C34 C32 114.2(13) . .
C30 C34 C31 176.1(12) 2_757 .
C34 C34 C31 114.2(14) 2_757 .
C33 C34 C31 115.0(14) . .
C30 C34 C31 57.9(6) . .
C32 C34 C31 56.3(8) . .

loop_
_geom_bond_atom_site_label_1
_geom_bond_atom_site_label_2
_geom_bond_distance
_geom_bond_site_symmetry_2
Yb1 O3 2.035(3) .
Yb1 O1 2.112(3) .
Yb1 O2 2.254(3) 5_757
Yb1 O2 2.275(3) .
Yb1 N1 2.499(4) .
Yb1 N2 2.533(4) .
Yb1 C24 3.171(4) .
Yb1 C1 3.199(4) .
Yb1 Yb1 3.6959(4) 5_757
O1 C1 1.321(5) .
O2 C24 1.358(5) .
O2 Yb1 2.254(3) 5_757
O3 C27 1.390(5) .
N1 C10 1.488(5) .
N1 C13 1.499(5) .
N1 C9 1.513(5) .
N2 C18 1.494(5) .
N2 C17 1.496(6) .
N2 C14 1.504(5) .
C1 C6 1.407(6) .
C1 C2 1.419(6) .
C2 C3 1.388(6) .
C2 C7 1.502(7) .
C3 C4 1.390(7) .
C4 C5 1.379(7) .
C4 C8 1.510(6) .
C5 C6 1.396(6) .
C6 C9 1.506(6) .
C10 C11 1.538(6) .
C11 C12 1.548(6) .
C12 C13 1.547(6) .
C13 C14 1.544(6) .
C14 C15 1.546(6) .
C15 C16 1.514(8) .
C16 C17 1.486(8) .
C18 C19 1.497(7) .
C19 C24 1.391(6) .
C19 C20 1.407(6) .
C20 C21 1.384(7) .
C21 C22 1.384(8) .
C21 C25 1.518(6) .
C22 C23 1.400(6) .
C23 C24 1.402(6) .
C23 C26 1.507(7) .
C27 C29 1.509(8) .
C27 C28 1.511(8) .
C30 C34 1.30(2) 2_757
C30 C33 1.418(10) 2_757
C30 C34 1.422(10) .
C30 C31 1.422(10) .
C31 C32 1.421(10) .
C31 C34 1.51(3) .
C32 C33 1.417(10) .
C32 C34 1.50(2) .
C33 C34 1.35(3) .
C33 C30 1.418(10) 2_757
C34 C30 1.30(2) 2_757
C34 C34 1.32(4) 2_757
